data_1562797
loop_
_publ_author_name
'Babo, Jean-Marie'
'Albrecht-Schmitt, Thomas E.'

_publ_section_title
;
 Ce2AgYb5/3Se6, La2CuErTe5, and Ce2CuTmTe5: Three new quaternary
 interlanthanide chalcogenides
;
_journal_name_full 'Journal of Solid State Chemistry'
_journal_page_first 414
_journal_page_last 419
_journal_paper_doi 10.1016/j.jssc.2012.08.024
_journal_volume 197
_journal_year 2013
_chemical_formula_moiety La2CuErTe5
_chemical_formula_sum 'Br0 Cu0.67 Er0.67 La1.33 Na0 Te3.33'
_chemical_formula_weight 764.41
_chemical_name_common 'lanthanum copper erbium telluride'
_space_group_IT_number 62
_space_group_name_Hall '-P 2ac 2n'
_space_group_name_H-M_alt 'P n m a'
_symmetry_cell_setting orthorhombic
_symmetry_space_group_name_H-M 'P n m a'
_atom_sites_solution_hydrogens geom
_atom_sites_solution_primary direct
_atom_sites_solution_secondary difmap
_audit_creation_method SHELXL-97
_cell_angle_alpha 90.00
_cell_angle_beta 90.00
_cell_angle_gamma 90.00
_cell_formula_units_Z 6
_cell_length_a 13.2258(4)
_cell_length_b 4.34340(10)
_cell_length_c 18.8032(6)
_cell_measurement_temperature 296(2)
_cell_volume 1080.15(5)
_computing_cell_refinement 'smart saint'
_computing_data_collection smart
_computing_data_reduction SAINT
_computing_molecular_graphics 'SHELXP-97 (Sheldrick, 1997)'
_computing_publication_material 'SHELXCIF-97 (Sheldrick, 2000)'
_computing_structure_refinement 'SHELXL-97 (Sheldrick, 2008)'
_computing_structure_solution 'SHELXS-97 (Sheldrick, 2008)'
_diffrn_ambient_temperature 296(2)
_diffrn_measured_fraction_theta_full 0.992
_diffrn_measured_fraction_theta_max 0.992
_diffrn_radiation_monochromator graphite
_diffrn_radiation_source 'fine-focus sealed tube'
_diffrn_radiation_type MoK\a
_diffrn_radiation_wavelength 0.71073
_diffrn_reflns_av_R_equivalents 0.0416
_diffrn_reflns_av_sigmaI/netI 0.0392
_diffrn_reflns_limit_h_max 16
_diffrn_reflns_limit_h_min -17
_diffrn_reflns_limit_k_max 5
_diffrn_reflns_limit_k_min -5
_diffrn_reflns_limit_l_max 24
_diffrn_reflns_limit_l_min -24
_diffrn_reflns_number 5755
_diffrn_reflns_theta_full 27.55
_diffrn_reflns_theta_max 27.55
_diffrn_reflns_theta_min 3.60
_exptl_absorpt_coefficient_mu 30.544
_exptl_crystal_colour black
_exptl_crystal_density_diffrn 7.051
_exptl_crystal_density_method 'not measured'
_exptl_crystal_description lath
_exptl_crystal_F_000 1884
_exptl_crystal_size_max 0.48
_exptl_crystal_size_mid 0.35
_exptl_crystal_size_min 0.43
_refine_diff_density_max 2.572
_refine_diff_density_min -1.661
_refine_diff_density_rms 0.433
_refine_ls_extinction_coef 0.00007(3)
_refine_ls_extinction_expression Fc^*^=kFc[1+0.001xFc^2^\l^3^/sin(2\q)]^-1/4^
_refine_ls_extinction_method SHELXL
_refine_ls_goodness_of_fit_ref 1.135
_refine_ls_hydrogen_treatment mixed
_refine_ls_matrix_type full
_refine_ls_number_parameters 56
_refine_ls_number_reflns 1403
_refine_ls_number_restraints 0
_refine_ls_restrained_S_all 1.135
_refine_ls_R_factor_all 0.0413
_refine_ls_R_factor_gt 0.0308
_refine_ls_shift/su_max 0.001
_refine_ls_shift/su_mean 0.000
_refine_ls_structure_factor_coef Fsqd
_refine_ls_weighting_details 'calc w=1/[\s^2^(Fo^2^)+(0.0167P)^2^+5.6578P] where P=(Fo^2^+2Fc^2^)/3'
_refine_ls_weighting_scheme calc
_refine_ls_wR_factor_gt 0.0577
_refine_ls_wR_factor_ref 0.0602
_reflns_number_gt 1176
_reflns_number_total 1403
_reflns_threshold_expression >2sigma(I)
_cod_data_source_file JSSC-2013-197-414.cif
_cod_data_source_block La2CuErTe5
_cod_original_sg_symbol_H-M Pnma
_cod_database_code 1562797

loop_
_symmetry_equiv_pos_as_xyz
'x, y, z'
'-x+1/2, -y, z+1/2'
'-x, y+1/2, -z'
'x+1/2, -y+1/2, -z+1/2'
'-x, -y, -z'
'x-1/2, y, -z-1/2'
'x, -y-1/2, z'
'-x-1/2, y-1/2, z-1/2'

loop_
_atom_site_label
_atom_site_type_symbol
_atom_site_fract_x
_atom_site_fract_y
_atom_site_fract_z
_atom_site_U_iso_or_equiv
_atom_site_adp_type
_atom_site_occupancy
_atom_site_symmetry_multiplicity
_atom_site_calc_flag
_atom_site_refinement_flags
_atom_site_disorder_assembly
_atom_site_disorder_group
Er1 Er 0.31070(5) 0.2500 0.63475(3) 0.01140(15) Uani 1 2 d S . .
La1 La 0.36526(6) -0.7500 0.40035(4) 0.00943(18) Uani 1 2 d S . .
La2 La -0.02709(6) -0.2500 0.67629(4) 0.01095(18) Uani 1 2 d S . .
Te1 Te 0.09846(7) 0.2500 0.57890(5) 0.0110(2) Uani 1 2 d S . .
Te2 Te 0.39078(7) -0.2500 0.53377(4) 0.0102(2) Uani 1 2 d S . .
Te3 Te 0.24242(7) -0.2500 0.73243(4) 0.0120(2) Uani 1 2 d S . .
Te4 Te 0.51674(7) 0.2500 0.69825(4) 0.0096(2) Uani 1 2 d S . .
Te5 Te 0.18265(7) -1.2500 0.39362(4) 0.01015(19) Uani 1 2 d S . .
Cu1 Cu -0.06552(14) 0.2500 0.49538(9) 0.0179(4) Uani 1 2 d S . .

loop_
_atom_site_aniso_label
_atom_site_aniso_U_11
_atom_site_aniso_U_22
_atom_site_aniso_U_33
_atom_site_aniso_U_23
_atom_site_aniso_U_13
_atom_site_aniso_U_12
Er1 0.0119(3) 0.0104(3) 0.0119(3) 0.000 -0.0004(2) 0.000
La1 0.0106(4) 0.0070(4) 0.0107(4) 0.000 0.0006(3) 0.000
La2 0.0159(4) 0.0073(4) 0.0096(3) 0.000 -0.0006(3) 0.000
Te1 0.0103(4) 0.0104(5) 0.0122(4) 0.000 -0.0018(3) 0.000
Te2 0.0128(4) 0.0082(4) 0.0094(4) 0.000 0.0010(3) 0.000
Te3 0.0155(5) 0.0099(5) 0.0108(4) 0.000 0.0023(4) 0.000
Te4 0.0104(4) 0.0085(5) 0.0097(4) 0.000 0.0010(3) 0.000
Te5 0.0095(4) 0.0089(4) 0.0120(4) 0.000 0.0003(3) 0.000
Cu1 0.0213(10) 0.0154(10) 0.0169(8) 0.000 -0.0005(8) 0.000

loop_
_atom_type_symbol
_atom_type_description
_atom_type_scat_dispersion_real
_atom_type_scat_dispersion_imag
_atom_type_scat_source
Na Na 0.0362 0.0249 'International Tables Vol C Tables 4.2.6.8 and 6.1.1.4'
Cu Cu 0.3201 1.2651 'International Tables Vol C Tables 4.2.6.8 and 6.1.1.4'
Br Br -0.2901 2.4595 'International Tables Vol C Tables 4.2.6.8 and 6.1.1.4'
Te Te -0.5308 1.6751 'International Tables Vol C Tables 4.2.6.8 and 6.1.1.4'
La La -0.2871 2.4523 'International Tables Vol C Tables 4.2.6.8 and 6.1.1.4'
Er Er -0.2586 4.9576 'International Tables Vol C Tables 4.2.6.8 and 6.1.1.4'

loop_
_geom_angle_atom_site_label_1
_geom_angle_atom_site_label_2
_geom_angle_atom_site_label_3
_geom_angle
_geom_angle_site_symmetry_1
_geom_angle_site_symmetry_3
Te4 Er1 Te3 91.73(3) . .
Te4 Er1 Te3 91.73(3) . 1_565
Te3 Er1 Te3 93.39(3) . 1_565
Te4 Er1 Te1 176.85(3) . .
Te3 Er1 Te1 86.11(3) . .
Te3 Er1 Te1 86.11(3) 1_565 .
Te4 Er1 Te2 86.12(2) . .
Te3 Er1 Te2 88.298(17) . .
Te3 Er1 Te2 177.31(3) 1_565 .
Te1 Er1 Te2 96.10(2) . .
Te4 Er1 Te2 86.12(2) . 1_565
Te3 Er1 Te2 177.31(3) . 1_565
Te3 Er1 Te2 88.299(17) 1_565 1_565
Te1 Er1 Te2 96.10(2) . 1_565
Te2 Er1 Te2 89.94(3) . 1_565
Te5 La1 Te5 83.85(3) . 1_565
Te5 La1 Te4 83.587(19) . 5_646
Te5 La1 Te4 141.27(3) 1_565 5_646
Te5 La1 Te4 141.27(3) . 5_656
Te5 La1 Te4 83.588(19) 1_565 5_656
Te4 La1 Te4 83.73(3) 5_646 5_656
Te5 La1 Te2 70.70(2) . 1_545
Te5 La1 Te2 122.65(3) 1_565 1_545
Te4 La1 Te2 86.872(18) 5_646 1_545
Te4 La1 Te2 144.54(3) 5_656 1_545
Te5 La1 Te2 122.65(3) . .
Te5 La1 Te2 70.69(2) 1_565 .
Te4 La1 Te2 144.54(3) 5_646 .
Te4 La1 Te2 86.872(18) 5_656 .
Te2 La1 Te2 81.26(3) 1_545 .
Te5 La1 Te2 135.039(17) . 5_646
Te5 La1 Te2 135.039(17) 1_565 5_646
Te4 La1 Te2 75.91(2) 5_646 5_646
Te4 La1 Te2 75.91(2) 5_656 5_646
Te2 La1 Te2 68.65(2) 1_545 5_646
Te2 La1 Te2 68.65(2) . 5_646
Te5 La1 Te3 70.06(2) . 2_544
Te5 La1 Te3 70.07(2) 1_565 2_544
Te4 La1 Te3 71.21(2) 5_646 2_544
Te4 La1 Te3 71.21(2) 5_656 2_544
Te2 La1 Te3 136.658(17) 1_545 2_544
Te2 La1 Te3 136.658(17) . 2_544
Te2 La1 Te3 135.28(3) 5_646 2_544
Te4 La2 Te4 83.59(3) 6_557 6_547
Te4 La2 Te5 147.80(3) 6_557 5_536
Te4 La2 Te5 87.727(18) 6_547 5_536
Te4 La2 Te5 87.727(18) 6_557 5_546
Te4 La2 Te5 147.80(3) 6_547 5_546
Te5 La2 Te5 83.30(3) 5_536 5_546
Te4 La2 Te1 138.86(3) 6_557 1_545
Te4 La2 Te1 82.719(19) 6_547 1_545
Te5 La2 Te1 69.83(2) 5_536 1_545
Te5 La2 Te1 122.17(3) 5_546 1_545
Te4 La2 Te1 82.72(2) 6_557 .
Te4 La2 Te1 138.85(3) 6_547 .
Te5 La2 Te1 122.17(3) 5_536 .
Te5 La2 Te1 69.83(2) 5_546 .
Te1 La2 Te1 82.60(3) 1_545 .
Te4 La2 Cu1 127.86(3) 6_557 5_556
Te4 La2 Cu1 127.86(3) 6_547 5_556
Te5 La2 Cu1 81.21(3) 5_536 5_556
Te5 La2 Cu1 81.21(3) 5_546 5_556
Te1 La2 Cu1 45.63(2) 1_545 5_556
Te1 La2 Cu1 45.62(2) . 5_556
Te4 La2 Te3 78.45(2) 6_557 6_557
Te4 La2 Te3 78.45(2) 6_547 6_557
Te5 La2 Te3 69.44(2) 5_536 6_557
Te5 La2 Te3 69.44(2) 5_546 6_557
Te1 La2 Te3 135.459(18) 1_545 6_557
Te1 La2 Te3 135.460(18) . 6_557
Cu1 La2 Te3 140.16(4) 5_556 6_557
Te4 La2 Te3 67.91(2) 6_557 .
Te4 La2 Te3 67.91(2) 6_547 .
Te5 La2 Te3 135.886(17) 5_536 .
Te5 La2 Te3 135.886(17) 5_546 .
Te1 La2 Te3 70.98(2) 1_545 .
Te1 La2 Te3 70.98(2) . .
Cu1 La2 Te3 85.72(4) 5_556 .
Te3 La2 Te3 134.12(2) 6_557 .
Cu1 Te1 Cu1 112.06(7) 5_556 5_566
Cu1 Te1 Cu1 63.41(5) 5_556 .
Cu1 Te1 Cu1 63.41(5) 5_566 .
Cu1 Te1 Er1 110.04(4) 5_556 .
Cu1 Te1 Er1 110.04(5) 5_566 .
Cu1 Te1 Er1 164.60(5) . .
Cu1 Te1 La2 139.49(5) 5_556 1_565
Cu1 Te1 La2 70.46(4) 5_566 1_565
Cu1 Te1 La2 85.28(4) . 1_565
Er1 Te1 La2 106.12(3) . 1_565
Cu1 Te1 La2 70.46(4) 5_556 .
Cu1 Te1 La2 139.49(5) 5_566 .
Cu1 Te1 La2 85.28(4) . .
Er1 Te1 La2 106.12(3) . .
La2 Te1 La2 82.60(3) 1_565 .
Er1 Te2 Er1 89.94(3) 1_545 .
Er1 Te2 La1 152.88(4) 1_545 1_565
Er1 Te2 La1 88.265(15) . 1_565
Er1 Te2 La1 88.265(15) 1_545 .
Er1 Te2 La1 152.88(4) . .
La1 Te2 La1 81.26(3) 1_565 .
Er1 Te2 La1 95.75(2) 1_545 5_646
Er1 Te2 La1 95.75(2) . 5_646
La1 Te2 La1 111.35(2) 1_565 5_646
La1 Te2 La1 111.35(2) . 5_646
Er1 Te3 Er1 93.39(3) . 1_545
Er1 Te3 La1 133.274(14) . 2_545
Er1 Te3 La1 133.274(14) 1_545 2_545
Er1 Te3 La2 92.19(3) . 6_657
Er1 Te3 La2 92.19(3) 1_545 6_657
La1 Te3 La2 84.90(3) 2_545 6_657
Er1 Te3 La2 96.63(2) . .
Er1 Te3 La2 96.63(2) 1_545 .
La1 Te3 La2 82.22(3) 2_545 .
La2 Te3 La2 167.12(3) 6_657 .
Er1 Te4 La1 102.16(3) . 5_646
Er1 Te4 La1 102.16(3) . 5_656
La1 Te4 La1 83.73(3) 5_646 5_656
Er1 Te4 La2 97.33(3) . 6_667
La1 Te4 La2 160.49(4) 5_646 6_667
La1 Te4 La2 93.038(14) 5_656 6_667
Er1 Te4 La2 97.33(3) . 6_657
La1 Te4 La2 93.038(14) 5_646 6_657
La1 Te4 La2 160.49(4) 5_656 6_657
La2 Te4 La2 83.59(3) 6_667 6_657
Cu1 Te5 La1 114.31(4) 5_546 .
Cu1 Te5 La1 114.31(4) 5_546 1_545
La1 Te5 La1 83.85(3) . 1_545
Cu1 Te5 La2 87.01(4) 5_546 5_536
La1 Te5 La2 158.05(3) . 5_536
La1 Te5 La2 92.262(15) 1_545 5_536
Cu1 Te5 La2 87.01(4) 5_546 5_546
La1 Te5 La2 92.261(15) . 5_546
La1 Te5 La2 158.06(3) 1_545 5_546
La2 Te5 La2 83.30(3) 5_536 5_546
Te5 Cu1 Te1 109.22(5) 5_546 5_556
Te5 Cu1 Te1 109.22(5) 5_546 5_566
Te1 Cu1 Te1 112.06(7) 5_556 5_566
Te5 Cu1 Te1 90.68(6) 5_546 .
Te1 Cu1 Te1 116.59(5) 5_556 .
Te1 Cu1 Te1 116.59(5) 5_566 .
Te5 Cu1 Cu1 108.72(8) 5_546 5_566
Te1 Cu1 Cu1 141.61(11) 5_556 5_566
Te1 Cu1 Cu1 59.33(4) 5_566 5_566
Te1 Cu1 Cu1 57.26(6) . 5_566
Te5 Cu1 Cu1 108.72(8) 5_546 5_556
Te1 Cu1 Cu1 59.33(4) 5_556 5_556
Te1 Cu1 Cu1 141.61(11) 5_566 5_556
Te1 Cu1 Cu1 57.26(6) . 5_556
Cu1 Cu1 Cu1 102.54(12) 5_566 5_556
Te5 Cu1 La2 164.19(7) 5_546 5_556
Te1 Cu1 La2 63.91(4) 5_556 5_556
Te1 Cu1 La2 63.91(4) 5_566 5_556
Te1 Cu1 La2 105.13(6) . 5_556
Cu1 Cu1 La2 80.65(7) 5_566 5_556
Cu1 Cu1 La2 80.65(7) 5_556 5_556

loop_
_geom_bond_atom_site_label_1
_geom_bond_atom_site_label_2
_geom_bond_distance
_geom_bond_site_symmetry_2
Er1 Te4 2.9751(11) .
Er1 Te3 2.9842(7) .
Er1 Te3 2.9842(7) 1_565
Er1 Te1 2.9971(11) .
Er1 Te2 3.0730(7) .
Er1 Te2 3.0730(7) 1_565
La1 Te5 3.2504(9) .
La1 Te5 3.2504(9) 1_565
La1 Te4 3.2541(8) 5_646
La1 Te4 3.2541(8) 5_656
La1 Te2 3.3352(9) 1_545
La1 Te2 3.3352(9) .
La1 Te2 3.4563(12) 5_646
La1 Te3 3.4637(11) 2_544
La2 Te4 3.2584(8) 6_557
La2 Te4 3.2584(8) 6_547
La2 Te5 3.2677(9) 5_536
La2 Te5 3.2677(9) 5_546
La2 Te1 3.2903(9) 1_545
La2 Te1 3.2904(9) .
La2 Cu1 3.4525(19) 5_556
La2 Te3 3.4984(12) 6_557
La2 Te3 3.7174(12) .
Te1 Cu1 2.6186(11) 5_556
Te1 Cu1 2.6186(11) 5_566
Te1 Cu1 2.678(2) .
Te1 La2 3.2903(9) 1_565
Te2 Er1 3.0730(7) 1_545
Te2 La1 3.3352(9) 1_565
Te2 La1 3.4562(12) 5_646
Te3 Er1 2.9842(7) 1_545
Te3 La1 3.4638(11) 2_545
Te3 La2 3.4986(12) 6_657
Te4 La1 3.2541(8) 5_646
Te4 La1 3.2541(8) 5_656
Te4 La2 3.2585(8) 6_667
Te4 La2 3.2585(8) 6_657
Te5 Cu1 2.599(2) 5_546
Te5 La1 3.2504(9) 1_545
Te5 La2 3.2677(9) 5_536
Te5 La2 3.2677(9) 5_546
Cu1 Te5 2.599(2) 5_546
Cu1 Te1 2.6186(11) 5_556
Cu1 Te1 2.6186(11) 5_566
Cu1 Cu1 2.784(2) 5_566
Cu1 Cu1 2.784(2) 5_556
Cu1 La2 3.4525(19) 5_556
